data_7708591
loop_
_publ_author_name
'Jin, Jian-Ce'
'Zhuang, Ting-Hui'
'Lin, Yang-Peng'
'Lin, Bing-Ye'
'Jiang, Jiang'
'Du, Kezhao'
'Huang, Xiao-ying'

_publ_section_title
;
 Ionic Indium (III) Chloride Hybrids Incorporating
 2,2&#x2019;-bipyrimidine Ligand: Studies on Photoluminescence and
 Structural Transformation
;
_journal_name_full 'Dalton Transactions'
_journal_paper_doi 10.1039/D1DT03264J
_journal_year 2021
_chemical_formula_sum 'C25 H33 Cl8 In2 N7 O'
_chemical_formula_weight 960.82
_space_group_crystal_system monoclinic
_space_group_IT_number 15
_space_group_name_Hall '-C 2yc'
_space_group_name_H-M_alt 'C 1 2/c 1'
_atom_sites_solution_hydrogens geom
_audit_creation_method SHELXL-2018/3
_audit_update_record
;
2021-07-31 deposited with the CCDC.	2021-10-18 downloaded from the CCDC.
;
_cell_angle_alpha 90
_cell_angle_beta 93.138(4)
_cell_angle_gamma 90
_cell_formula_units_Z 4
_cell_length_a 17.0310(8)
_cell_length_b 15.1706(7)
_cell_length_c 14.2343(7)
_cell_measurement_reflns_used 7733
_cell_measurement_temperature 294(2)
_cell_measurement_theta_max 29.5330
_cell_measurement_theta_min 3.1260
_cell_volume 3672.2(3)
_computing_structure_refinement 'SHELXL-2018/3 (Sheldrick, 2018)'
_diffrn_ambient_temperature 294(2)
_diffrn_measured_fraction_theta_full 1.000
_diffrn_measured_fraction_theta_max 0.900
_diffrn_measurement_device_type 'SuperNova, Dual, Cu at home/near, Atlas'
_diffrn_radiation_type MoK\a
_diffrn_radiation_wavelength 0.71073
_diffrn_reflns_av_R_equivalents 0.0402
_diffrn_reflns_av_unetI/netI 0.0303
_diffrn_reflns_Laue_measured_fraction_full 1.000
_diffrn_reflns_Laue_measured_fraction_max 0.900
_diffrn_reflns_limit_h_max 22
_diffrn_reflns_limit_h_min -23
_diffrn_reflns_limit_k_max 20
_diffrn_reflns_limit_k_min -19
_diffrn_reflns_limit_l_max 19
_diffrn_reflns_limit_l_min -19
_diffrn_reflns_number 20828
_diffrn_reflns_point_group_measured_fraction_full 1.000
_diffrn_reflns_point_group_measured_fraction_max 0.900
_diffrn_reflns_theta_full 25.242
_diffrn_reflns_theta_max 29.862
_diffrn_reflns_theta_min 2.259
_exptl_absorpt_coefficient_mu 1.869
_exptl_absorpt_correction_T_max 1.00000
_exptl_absorpt_correction_T_min 0.52329
_exptl_absorpt_correction_type multi-scan
_exptl_crystal_colour brown
_exptl_crystal_density_diffrn 1.738
_exptl_crystal_description block
_exptl_crystal_F_000 1896
_exptl_crystal_size_max 0.400
_exptl_crystal_size_mid 0.200
_exptl_crystal_size_min 0.200
_refine_diff_density_max 0.417
_refine_diff_density_min -0.914
_refine_diff_density_rms 0.088
_refine_ls_extinction_method none
_refine_ls_goodness_of_fit_ref 1.036
_refine_ls_hydrogen_treatment constr
_refine_ls_matrix_type full
_refine_ls_number_parameters 220
_refine_ls_number_reflns 4744
_refine_ls_number_restraints 64
_refine_ls_restrained_S_all 1.037
_refine_ls_R_factor_all 0.0476
_refine_ls_R_factor_gt 0.0299
_refine_ls_shift/su_max 0.002
_refine_ls_shift/su_mean 0.000
_refine_ls_structure_factor_coef Fsqd
_refine_ls_weighting_details 'w=1/[\s^2^(Fo^2^)+(0.0321P)^2^+3.7945P] where P=(Fo^2^+2Fc^2^)/3'
_refine_ls_weighting_scheme calc
_refine_ls_wR_factor_gt 0.0671
_refine_ls_wR_factor_ref 0.0791
_reflns_Friedel_coverage 0.000
_reflns_number_gt 3468
_reflns_number_total 4744
_reflns_threshold_expression 'I > 2\s(I)'
_cod_data_source_file d1dt03264j2.cif
_cod_data_source_block x
_cod_original_sg_symbol_H-M 'C 2/c'
_cod_database_code 7708591
_shelx_shelxl_version_number 2018/3
_shelx_space_group_comment
;
The symmetry employed for this shelxl refinement is uniquely defined
by the following loop, which should always be used as a source of
symmetry information in preference to the above space-group names.
They are only intended as comments.
;
_shelx_estimated_absorpt_t_min 0.522
_shelx_estimated_absorpt_t_max 0.706

loop_
_space_group_symop_operation_xyz
'x, y, z'
'-x, y, -z+1/2'
'x+1/2, y+1/2, z'
'-x+1/2, y+1/2, -z+1/2'
'-x, -y, -z'
'x, -y, z-1/2'
'-x+1/2, -y+1/2, -z'
'x+1/2, -y+1/2, z-1/2'

loop_
_atom_site_label
_atom_site_type_symbol
_atom_site_fract_x
_atom_site_fract_y
_atom_site_fract_z
_atom_site_U_iso_or_equiv
_atom_site_adp_type
_atom_site_occupancy
_atom_site_site_symmetry_order
_atom_site_calc_flag
_atom_site_refinement_flags_posn
_atom_site_refinement_flags_adp
_atom_site_refinement_flags_occupancy
_atom_site_disorder_assembly
_atom_site_disorder_group
In1 In 0.25371(2) 0.25007(2) 0.28104(2) 0.03601(8) Uani 1 1 d . . . . .
Cl1 Cl 0.29134(5) 0.37017(5) 0.18080(5) 0.0560(2) Uani 1 1 d . . . . .
Cl2 Cl 0.11680(5) 0.29870(6) 0.28916(5) 0.0581(2) Uani 1 1 d . . . . .
Cl3 Cl 0.39080(5) 0.20229(6) 0.31914(5) 0.0587(2) Uani 1 1 d . . . . .
Cl4 Cl 0.22447(6) 0.12963(5) 0.17340(5) 0.0629(2) Uani 1 1 d . . . . .
N1 N 0.22486(14) 0.16587(13) 0.41511(13) 0.0367(5) Uani 1 1 d . . . . .
N2 N 0.22348(13) 0.16540(13) 0.58015(13) 0.0343(5) Uani 1 1 d . . . . .
C1 C 0.19836(18) 0.08266(17) 0.41323(18) 0.0442(7) Uani 1 1 d . . . . .
H1 H 0.189586 0.054434 0.355616 0.053 Uiso 1 1 calc R U . . .
C2 C 0.18395(19) 0.03837(17) 0.49413(19) 0.0461(7) Uani 1 1 d . . . . .
H2 H 0.165684 -0.019416 0.492546 0.055 Uiso 1 1 calc R U . . .
C3 C 0.19742(17) 0.08229(17) 0.57780(18) 0.0414(6) Uani 1 1 d . . . . .
H3 H 0.188234 0.053659 0.633922 0.050 Uiso 1 1 calc R U . . .
C4 C 0.23572(14) 0.20357(16) 0.49880(15) 0.0321(5) Uani 1 1 d . . . . .
N3 N 0.60040(18) 0.1410(2) 0.4844(2) 0.0679(8) Uani 1 1 d . . . . .
C5 C 0.6102(2) 0.0937(3) 0.5628(3) 0.0747(11) Uani 1 1 d . . . . .
H5 H 0.617297 0.122319 0.620379 0.090 Uiso 1 1 calc R U . . .
C6 C 0.6101(3) 0.0053(3) 0.5600(3) 0.0829(12) Uani 1 1 d . . . . .
H6 H 0.617496 -0.026660 0.615543 0.099 Uiso 1 1 calc R U . . .
C7 C 0.5995(2) -0.0369(3) 0.4783(4) 0.0807(11) Uani 1 1 d . . . . .
H7 H 0.599587 -0.098128 0.476277 0.097 Uiso 1 1 calc R U . . .
C8 C 0.5887(3) 0.0103(3) 0.3986(3) 0.0877(13) Uani 1 1 d . . . . .
H8 H 0.581152 -0.018497 0.341191 0.105 Uiso 1 1 calc R U . . .
C9 C 0.5887(3) 0.1000(3) 0.4016(3) 0.0815(12) Uani 1 1 d . . . . .
H9 H 0.580646 0.132470 0.346526 0.098 Uiso 1 1 calc R U . . .
C10 C 0.6020(4) 0.2387(3) 0.4901(5) 0.119(2) Uani 1 1 d . . . . .
H10A H 0.645838 0.256644 0.532223 0.143 Uiso 1 1 calc R U . . .
H10B H 0.610821 0.262534 0.428282 0.143 Uiso 1 1 calc R U . . .
C11 C 0.5297(4) 0.2761(3) 0.5234(3) 0.0970(15) Uani 1 1 d . . . . .
H11A H 0.532494 0.339257 0.521374 0.146 Uiso 1 1 calc R U . . .
H11B H 0.523179 0.257280 0.586886 0.146 Uiso 1 1 calc R U . . .
H11C H 0.485719 0.256303 0.483807 0.146 Uiso 1 1 calc R U . . .
O1 O 0.5045(6) 0.4899(5) 0.0788(5) 0.126(3) Uani 0.5 1 d D U P A -1
N4 N 0.4895(10) 0.4923(4) 0.253(2) 0.068(3) Uani 0.5 1 d D U P A -1
C12 C 0.5078(14) 0.4554(14) 0.1641(11) 0.097(5) Uani 0.5 1 d D U P A -1
H12A H 0.524762 0.397119 0.167009 0.116 Uiso 0.5 1 calc R U P A -1
C13 C 0.5050(17) 0.4339(17) 0.3280(16) 0.170(10) Uani 0.5 1 d D U P A -1
H13A H 0.460753 0.432798 0.367027 0.255 Uiso 0.5 1 calc R U P A -1
H13B H 0.550846 0.453205 0.364471 0.255 Uiso 0.5 1 calc R U P A -1
H13C H 0.513812 0.375827 0.303986 0.255 Uiso 0.5 1 calc R U P A -1
C14 C 0.5040(19) 0.5807(6) 0.2407(17) 0.163(6) Uani 0.5 1 d D U P A -1
H14A H 0.516783 0.591416 0.176847 0.244 Uiso 0.5 1 calc R U P A -1
H14B H 0.547328 0.598413 0.282492 0.244 Uiso 0.5 1 calc R U P A -1
H14C H 0.458098 0.613946 0.254473 0.244 Uiso 0.5 1 calc R U P A -1

loop_
_atom_site_aniso_label
_atom_site_aniso_U_11
_atom_site_aniso_U_22
_atom_site_aniso_U_33
_atom_site_aniso_U_23
_atom_site_aniso_U_13
_atom_site_aniso_U_12
In1 0.05328(14) 0.03013(11) 0.02478(11) -0.00072(6) 0.00349(8) -0.00109(7)
Cl1 0.0776(6) 0.0469(4) 0.0446(4) 0.0150(3) 0.0114(4) -0.0009(4)
Cl2 0.0547(5) 0.0668(5) 0.0532(4) -0.0054(4) 0.0060(3) 0.0040(4)
Cl3 0.0614(5) 0.0629(5) 0.0512(4) -0.0002(4) -0.0023(4) 0.0140(4)
Cl4 0.0910(7) 0.0499(4) 0.0477(4) -0.0202(3) 0.0023(4) -0.0064(4)
N1 0.0549(14) 0.0285(10) 0.0267(10) -0.0037(8) 0.0032(9) -0.0047(9)
N2 0.0469(13) 0.0275(10) 0.0288(10) 0.0010(8) 0.0046(9) -0.0029(9)
C1 0.068(2) 0.0308(13) 0.0339(13) -0.0051(10) -0.0005(13) -0.0077(12)
C2 0.068(2) 0.0275(13) 0.0430(14) -0.0004(11) 0.0034(13) -0.0117(13)
C3 0.0596(18) 0.0313(13) 0.0336(12) 0.0035(10) 0.0061(12) -0.0076(12)
C4 0.0412(14) 0.0249(12) 0.0302(12) 0.0002(9) 0.0023(10) -0.0012(9)
N3 0.068(2) 0.0651(19) 0.0720(19) 0.0037(15) 0.0176(15) -0.0191(15)
C5 0.070(3) 0.090(3) 0.062(2) -0.006(2) -0.0095(18) -0.007(2)
C6 0.078(3) 0.083(3) 0.086(3) 0.013(2) -0.004(2) 0.016(2)
C7 0.061(2) 0.068(2) 0.115(4) -0.005(3) 0.020(2) 0.0138(19)
C8 0.087(3) 0.095(3) 0.083(3) -0.030(3) 0.020(2) 0.000(2)
C9 0.088(3) 0.108(4) 0.051(2) 0.010(2) 0.0227(19) -0.001(3)
C10 0.138(5) 0.074(3) 0.149(5) -0.001(3) 0.048(4) -0.046(3)
C11 0.146(5) 0.061(2) 0.083(3) -0.007(2) 0.004(3) -0.009(3)
O1 0.160(8) 0.118(6) 0.101(5) 0.009(5) 0.021(5) 0.014(5)
N4 0.024(9) 0.068(3) 0.114(5) 0.006(6) 0.018(6) 0.001(3)
C12 0.093(11) 0.092(10) 0.107(9) 0.012(9) 0.012(7) 0.013(8)
C13 0.088(11) 0.149(16) 0.28(2) 0.131(15) 0.035(15) 0.018(11)
C14 0.139(9) 0.104(7) 0.244(14) 0.121(11) 0.000(12) -0.004(12)

loop_
_atom_type_symbol
_atom_type_description
_atom_type_scat_dispersion_real
_atom_type_scat_dispersion_imag
_atom_type_scat_source
C C 0.0033 0.0016 'International Tables Vol C Tables 4.2.6.8 and 6.1.1.4'
H H 0.0000 0.0000 'International Tables Vol C Tables 4.2.6.8 and 6.1.1.4'
Cl Cl 0.1484 0.1585 'International Tables Vol C Tables 4.2.6.8 and 6.1.1.4'
In In -0.7276 1.3100 'International Tables Vol C Tables 4.2.6.8 and 6.1.1.4'
N N 0.0061 0.0033 'International Tables Vol C Tables 4.2.6.8 and 6.1.1.4'
O O 0.0106 0.0060 'International Tables Vol C Tables 4.2.6.8 and 6.1.1.4'

loop_
_geom_angle_atom_site_label_1
_geom_angle_atom_site_label_2
_geom_angle_atom_site_label_3
_geom_angle
_geom_angle_site_symmetry_1
_geom_angle_site_symmetry_3
_geom_angle_publ_flag
N2 In1 N1 69.64(7) 7_556 . ?
N2 In1 Cl4 162.87(5) 7_556 . ?
N1 In1 Cl4 93.35(5) . . ?
N2 In1 Cl1 92.73(5) 7_556 . ?
N1 In1 Cl1 162.35(5) . . ?
Cl4 In1 Cl1 104.30(3) . . ?
N2 In1 Cl2 84.89(6) 7_556 . ?
N1 In1 Cl2 83.38(6) . . ?
Cl4 In1 Cl2 95.38(3) . . ?
Cl1 In1 Cl2 94.84(3) . . ?
N2 In1 Cl3 82.31(6) 7_556 . ?
N1 In1 Cl3 84.28(6) . . ?
Cl4 In1 Cl3 94.39(3) . . ?
Cl1 In1 Cl3 94.16(3) . . ?
Cl2 In1 Cl3 164.67(3) . . ?
C4 N1 C1 117.0(2) . . ?
C4 N1 In1 117.79(16) . . ?
C1 N1 In1 125.17(16) . . ?
C4 N2 C3 117.4(2) . . ?
C4 N2 In1 117.84(15) . 7_556 ?
C3 N2 In1 124.78(16) . 7_556 ?
N1 C1 C2 121.5(2) . . ?
N1 C1 H1 119.3 . . ?
C2 C1 H1 119.3 . . ?
C1 C2 C3 117.6(2) . . ?
C1 C2 H2 121.2 . . ?
C3 C2 H2 121.2 . . ?
N2 C3 C2 121.3(2) . . ?
N2 C3 H3 119.4 . . ?
C2 C3 H3 119.4 . . ?
N2 C4 N1 125.3(2) . . ?
N2 C4 C4 117.5(2) . 7_556 ?
N1 C4 C4 117.3(2) . 7_556 ?
C5 N3 C9 119.6(3) . . ?
C5 N3 C10 119.5(4) . . ?
C9 N3 C10 121.0(4) . . ?
N3 C5 C6 121.0(4) . . ?
N3 C5 H5 119.5 . . ?
C6 C5 H5 119.5 . . ?
C7 C6 C5 120.4(4) . . ?
C7 C6 H6 119.8 . . ?
C5 C6 H6 119.8 . . ?
C6 C7 C8 119.1(4) . . ?
C6 C7 H7 120.4 . . ?
C8 C7 H7 120.4 . . ?
C7 C8 C9 120.4(4) . . ?
C7 C8 H8 119.8 . . ?
C9 C8 H8 119.8 . . ?
N3 C9 C8 119.5(4) . . ?
N3 C9 H9 120.2 . . ?
C8 C9 H9 120.2 . . ?
C11 C10 N3 113.1(4) . . ?
C11 C10 H10A 109.0 . . ?
N3 C10 H10A 109.0 . . ?
C11 C10 H10B 109.0 . . ?
N3 C10 H10B 109.0 . . ?
H10A C10 H10B 107.8 . . ?
C10 C11 H11A 109.5 . . ?
C10 C11 H11B 109.5 . . ?
H11A C11 H11B 109.5 . . ?
C10 C11 H11C 109.5 . . ?
H11A C11 H11C 109.5 . . ?
H11B C11 H11C 109.5 . . ?
C14 N4 C13 133(3) . . ?
C14 N4 C12 103(2) . . ?
C13 N4 C12 112.7(11) . . ?
O1 C12 N4 131(2) . . ?
O1 C12 H12A 114.5 . . ?
N4 C12 H12A 114.5 . . ?
N4 C13 H13A 109.5 . . ?
N4 C13 H13B 109.5 . . ?
H13A C13 H13B 109.5 . . ?
N4 C13 H13C 109.5 . . ?
H13A C13 H13C 109.5 . . ?
H13B C13 H13C 109.5 . . ?
N4 C14 H14A 109.5 . . ?
N4 C14 H14B 109.5 . . ?
H14A C14 H14B 109.5 . . ?
N4 C14 H14C 109.5 . . ?
H14A C14 H14C 109.5 . . ?
H14B C14 H14C 109.5 . . ?

loop_
_geom_bond_atom_site_label_1
_geom_bond_atom_site_label_2
_geom_bond_distance
_geom_bond_site_symmetry_2
_geom_bond_publ_flag
In1 N2 2.3696(19) 7_556 ?
In1 N1 2.370(2) . ?
In1 Cl4 2.4188(7) . ?
In1 Cl1 2.4220(7) . ?
In1 Cl2 2.4543(8) . ?
In1 Cl3 2.4763(8) . ?
N1 C4 1.325(3) . ?
N1 C1 1.340(3) . ?
N2 C4 1.321(3) . ?
N2 C3 1.337(3) . ?
C1 C2 1.367(4) . ?
C1 H1 0.9300 . ?
C2 C3 1.373(4) . ?
C2 H2 0.9300 . ?
C3 H3 0.9300 . ?
C4 C4 1.490(5) 7_556 ?
N3 C5 1.330(5) . ?
N3 C9 1.337(5) . ?
N3 C10 1.485(5) . ?
C5 C6 1.341(6) . ?
C5 H5 0.9300 . ?
C6 C7 1.332(6) . ?
C6 H6 0.9300 . ?
C7 C8 1.345(6) . ?
C7 H7 0.9300 . ?
C8 C9 1.361(6) . ?
C8 H8 0.9300 . ?
C9 H9 0.9300 . ?
C10 C11 1.459(7) . ?
C10 H10A 0.9700 . ?
C10 H10B 0.9700 . ?
C11 H11A 0.9600 . ?
C11 H11B 0.9600 . ?
C11 H11C 0.9600 . ?
O1 C12 1.321(14) . ?
N4 C14 1.376(10) . ?
N4 C13 1.405(16) . ?
N4 C12 1.429(16) . ?
C12 H12A 0.9300 . ?
C13 H13A 0.9600 . ?
C13 H13B 0.9600 . ?
C13 H13C 0.9600 . ?
C14 H14A 0.9600 . ?
C14 H14B 0.9600 . ?
C14 H14C 0.9600 . ?

loop_
_geom_hbond_atom_site_label_D
_geom_hbond_atom_site_label_H
_geom_hbond_atom_site_label_A
_geom_hbond_distance_DH
_geom_hbond_distance_HA
_geom_hbond_distance_DA
_geom_hbond_angle_DHA
_geom_hbond_site_symmetry_A
_geom_hbond_publ_flag
C1 H1 Cl1 0.93 2.86 3.499(3) 126.5 4_545 yes
C1 H1 Cl4 0.93 2.92 3.539(3) 124.9 . yes
C3 H3 Cl1 0.93 2.88 3.506(3) 125.5 7_556 yes
C3 H3 Cl4 0.93 2.90 3.512(3) 124.8 6_556 yes
C5 H5 Cl2 0.93 2.69 3.609(4) 172.2 8_556 yes
C6 H6 Cl3 0.93 2.83 3.589(4) 139.8 5_656 yes
C8 H8 Cl2 0.93 2.94 3.612(4) 130.1 3_545 yes
C9 H9 Cl3 0.93 2.65 3.539(4) 159.2 2_655 yes
C10 H10A Cl4 0.97 2.92 3.814(7) 154.1 8_556 yes
C10 H10B Cl1 0.97 2.85 3.698(6) 146.1 2_655 yes
C11 H11C Cl3 0.96 2.89 3.814(5) 161.4 . yes
C13^a H13B^a Cl1 0.96 3.07 3.61(3) 117.2 2_655 yes

loop_
_geom_torsion_atom_site_label_1
_geom_torsion_atom_site_label_2
_geom_torsion_atom_site_label_3
_geom_torsion_atom_site_label_4
_geom_torsion
_geom_torsion_site_symmetry_1
_geom_torsion_site_symmetry_2
_geom_torsion_site_symmetry_3
_geom_torsion_site_symmetry_4
_geom_torsion_publ_flag
C4 N1 C1 C2 -0.6(4) . . . . ?
In1 N1 C1 C2 179.3(2) . . . . ?
N1 C1 C2 C3 0.2(5) . . . . ?
C4 N2 C3 C2 0.0(4) . . . . ?
In1 N2 C3 C2 178.5(2) 7_556 . . . ?
C1 C2 C3 N2 0.2(5) . . . . ?
C3 N2 C4 N1 -0.6(4) . . . . ?
In1 N2 C4 N1 -179.2(2) 7_556 . . . ?
C3 N2 C4 C4 179.6(3) . . . 7_556 ?
In1 N2 C4 C4 1.0(4) 7_556 . . 7_556 ?
C1 N1 C4 N2 0.9(4) . . . . ?
In1 N1 C4 N2 -179.0(2) . . . . ?
C1 N1 C4 C4 -179.3(3) . . . 7_556 ?
In1 N1 C4 C4 0.8(4) . . . 7_556 ?
C9 N3 C5 C6 1.3(6) . . . . ?
C10 N3 C5 C6 -179.1(4) . . . . ?
N3 C5 C6 C7 -0.5(7) . . . . ?
C5 C6 C7 C8 -0.2(7) . . . . ?
C6 C7 C8 C9 0.1(7) . . . . ?
C5 N3 C9 C8 -1.4(6) . . . . ?
C10 N3 C9 C8 179.0(4) . . . . ?
C7 C8 C9 N3 0.7(7) . . . . ?
C5 N3 C10 C11 -76.6(6) . . . . ?
C9 N3 C10 C11 103.0(6) . . . . ?
C14 N4 C12 O1 -28(3) . . . . ?
C13 N4 C12 O1 -176.9(15) . . . . ?
